data_9001311
loop_
_publ_author_name
'Finger, L. W.'
'Hazen, R. M.'
'Prewitt, C. T.'

_publ_section_title
;
 Crystal structures of Mg12Si4O19(OH)2 (phase B) and Mg14Si5O24 (phase AnhB)
;
_journal_name_full 'American Mineralogist'
_journal_page_first 1
_journal_page_last 7
_journal_volume 76
_journal_year 1991
_chemical_formula_sum 'H2 Mg12 O21 Si4'
_chemical_name_common Phase-B
_chemical_name_mineral Phase-B
_space_group_IT_number 14
_symmetry_space_group_name_Hall '-P 2ybc'
_symmetry_space_group_name_H-M 'P 1 21/c 1'
_cell_angle_alpha 90
_cell_angle_beta 104.10
_cell_angle_gamma 90
_cell_length_a 10.588
_cell_length_b 14.097
_cell_length_c 10.073
_cell_formula_units_Z 4
_cell_volume 1458.189
_database_code_amcsd 0001341
_exptl_crystal_density_diffrn 3.380
_cod_original_formula_sum 'Si4 Mg12 O21 H2'
_cod_database_code 9001311

loop_
_space_group_symop_operation_xyz
x,y,z
x,1/2-y,1/2+z
-x,1/2+y,1/2-z
-x,-y,-z

loop_
_atom_site_label
_atom_site_fract_x
_atom_site_fract_y
_atom_site_fract_z
_atom_site_U_iso_or_equiv
Si1 0.79007 0.00099 0.07415 0.00304
Si2 0.49753 0.18964 0.67358 0.00443
Si3 0.21336 0.12550 0.42675 0.00380
Si4 0.78120 0.12333 0.57300 0.00393
Mg1 0.50000 0.00000 0.50000 0.00709
Mg2 0.49776 0.17451 0.35639 0.00570
Mg3 0.50000 0.00000 0.00000 0.00633
Mg4 0.65272 0.00249 0.29314 0.00595
Mg5 0.07515 0.00035 0.15240 0.00532
Mg6 0.06509 0.00035 0.63472 0.00545
Mg7 0.35160 0.00277 0.21545 0.00570
Mg8 0.64927 0.16994 0.12361 0.00583
Mg9 0.07005 0.17303 0.96971 0.00608
Mg10 0.21857 0.17720 0.75197 0.00557
Mg11 0.77446 0.17593 0.89486 0.00557
Mg12 0.35096 0.16857 0.04510 0.00595
Mg13 0.93431 0.17750 0.19882 0.00595
O1 0.49840 0.07520 0.66960 0.00519
O2 0.64740 0.08690 0.46130 0.00570
O3 0.78320 0.24000 0.57260 0.00608
O4 0.78300 0.08580 0.72890 0.00608
O5 0.21520 0.24250 0.42490 0.00557
O6 0.34720 0.08750 0.38420 0.00557
O7 0.21040 0.08710 0.58160 0.00532
O8 0.08060 0.08810 0.31710 0.00633
O9 0.49890 0.24130 0.52930 0.00545
O10 0.62030 0.23860 0.77950 0.00697
O11 0.50020 0.08510 0.17210 0.00608
O12 0.66670 0.07440 0.96980 0.00481
O13 0.79280 0.07570 0.21920 0.00570
O14 0.08630 0.07140 0.82200 0.00545
O15 0.91820 0.07960 0.02790 0.00507
O16 0.33310 0.07340 0.88380 0.00519
O17 0.20880 0.07290 0.07110 0.00481
O18 0.37480 0.23920 0.71550 0.00659
O19 0.91160 0.08520 0.52850 0.00684
O20 0.06750 0.24770 0.63690 0.00709
O21 0.92180 0.24810 0.36390 0.00697
H1 0.02500 0.19300 0.60000 0.02153
H2 0.91800 0.20400 0.41600 0.01520

loop_
_cod_related_entry_id
_cod_related_entry_database
_cod_related_entry_code
1 AMCSD 0001341
